data_7024942
loop_
_publ_author_name
'Anbu, Sellamuthu'
'Kandaswamy, Muthusamy'
'Varghese, Babu'

_publ_section_title
;
 Structural, electrochemical, phosphate-hydrolysis, DNA binding and
 cleavage studies of new macrocyclic binuclear nickel(II) complexes.
;
_journal_issue 16
_journal_name_full 'Dalton transactions (Cambridge, England : 2003)'
_journal_page_first 3823
_journal_page_last 3832
_journal_paper_doi 10.1039/b923078e
_journal_volume 39
_journal_year 2010
_chemical_formula_sum 'C22 H30 Cl2 N4 Ni2 O18'
_chemical_formula_weight 826.82
_chemical_name_systematic
;
?
;
_space_group_IT_number 14
_symmetry_cell_setting monoclinic
_symmetry_space_group_name_Hall '-P 2yn'
_symmetry_space_group_name_H-M 'P 1 21/n 1'
_atom_sites_solution_hydrogens geom
_atom_sites_solution_primary direct
_atom_sites_solution_secondary difmap
_audit_creation_method SHELXL-97
_cell_angle_alpha 90.000(5)
_cell_angle_beta 90.981(10)
_cell_angle_gamma 90.000(5)
_cell_formula_units_Z 2
_cell_length_a 8.978(2)
_cell_length_b 12.042(2)
_cell_length_c 14.186(2)
_cell_measurement_reflns_used 5053
_cell_measurement_temperature 293(2)
_cell_measurement_theta_max 32.28
_cell_measurement_theta_min 2.22
_cell_volume 1533.5(5)
_computing_cell_refinement 'APEX2/SAINT (Bruker, 2004)'
_computing_data_collection 'APEX2 (Bruker, 2004)'
_computing_data_reduction 'SAINT/XPREP (Bruker, 2004)'
_computing_molecular_graphics 'ORTEP3 (Farrugia, 1997) and Mercury (Bruno et al., 2002)'
_computing_publication_material 'SHELXL-97 (Sheldrick, 1997)'
_computing_structure_refinement 'SHELXL-97 (Sheldrick, 1997)'
_computing_structure_solution 'SIR92 (Altornare et al., 1993)'
_diffrn_ambient_temperature 293(2)
_diffrn_measured_fraction_theta_full 1.000
_diffrn_measured_fraction_theta_max 0.973
_diffrn_measurement_device_type 'bruker axs kappa apex2 CCD Diffractometer'
_diffrn_measurement_method '\w and \f scan'
_diffrn_radiation_monochromator graphite
_diffrn_radiation_source 'fine-focus sealed tube'
_diffrn_radiation_type MoK\a
_diffrn_radiation_wavelength 0.71069
_diffrn_reflns_av_R_equivalents 0.0258
_diffrn_reflns_av_sigmaI/netI 0.0291
_diffrn_reflns_limit_h_max 13
_diffrn_reflns_limit_h_min -14
_diffrn_reflns_limit_k_max 19
_diffrn_reflns_limit_k_min -18
_diffrn_reflns_limit_l_max 17
_diffrn_reflns_limit_l_min -22
_diffrn_reflns_number 23715
_diffrn_reflns_theta_full 25.00
_diffrn_reflns_theta_max 34.96
_diffrn_reflns_theta_min 2.22
_diffrn_standards_decay_% 0
_exptl_absorpt_coefficient_mu 1.491
_exptl_absorpt_correction_T_max 0.754
_exptl_absorpt_correction_T_min 0.682
_exptl_absorpt_correction_type multi-scan
_exptl_absorpt_process_details 'SADABS (Bruker 1999)'
_exptl_crystal_colour green
_exptl_crystal_density_diffrn 1.791
_exptl_crystal_density_method 'not measured'
_exptl_crystal_description needle
_exptl_crystal_F_000 848
_exptl_crystal_size_max 0.25
_exptl_crystal_size_mid 0.20
_exptl_crystal_size_min 0.16
_refine_diff_density_max 1.322
_refine_diff_density_min -1.039
_refine_diff_density_rms 0.087
_refine_ls_extinction_coef 0.0014(4)
_refine_ls_extinction_expression Fc^*^=kFc[1+0.001xFc^2^\l^3^/sin(2\q)]^-1/4^
_refine_ls_extinction_method SHELXL
_refine_ls_goodness_of_fit_ref 1.050
_refine_ls_hydrogen_treatment mixed
_refine_ls_matrix_type full
_refine_ls_number_parameters 254
_refine_ls_number_reflns 6545
_refine_ls_number_restraints 7
_refine_ls_restrained_S_all 1.050
_refine_ls_R_factor_all 0.0624
_refine_ls_R_factor_gt 0.0415
_refine_ls_shift/su_max 0.001
_refine_ls_shift/su_mean 0.000
_refine_ls_structure_factor_coef Fsqd
_refine_ls_weighting_details 'calc w=1/[\s^2^(Fo^2^)+(0.0617P)^2^+0.7991P] where P=(Fo^2^+2Fc^2^)/3'
_refine_ls_weighting_scheme calc
_refine_ls_wR_factor_gt 0.1120
_refine_ls_wR_factor_ref 0.1237
_reflns_number_gt 4890
_reflns_number_total 6545
_reflns_threshold_expression >2sigma(I)
_cod_data_source_file b923078e.txt
_cod_data_source_block anbu
_cod_original_sg_symbol_H-M P21/n
_cod_database_code 7024942

loop_
_symmetry_equiv_pos_as_xyz
'x, y, z'
'-x+1/2, y+1/2, -z+1/2'
'-x, -y, -z'
'x-1/2, -y-1/2, z-1/2'

loop_
_atom_site_label
_atom_site_type_symbol
_atom_site_fract_x
_atom_site_fract_y
_atom_site_fract_z
_atom_site_U_iso_or_equiv
_atom_site_adp_type
_atom_site_occupancy
_atom_site_symmetry_multiplicity
_atom_site_calc_flag
_atom_site_refinement_flags
_atom_site_disorder_assembly
_atom_site_disorder_group
C1 C 0.11684(19) 0.16042(13) 0.09775(12) 0.0238(3) Uani 1 1 d . . .
C2 C 0.26899(19) 0.15896(14) 0.12530(13) 0.0260(3) Uani 1 1 d . . .
C3 C 0.3387(2) 0.25720(15) 0.15535(13) 0.0290(3) Uani 1 1 d . . .
H3 H 0.4384 0.2542 0.1740 0.035 Uiso 1 1 calc R . .
C4 C 0.2663(2) 0.35816(15) 0.15852(13) 0.0301(4) Uani 1 1 d . . .
C5 C 0.1156(2) 0.35761(15) 0.13874(14) 0.0318(4) Uani 1 1 d . . .
H5 H 0.0624 0.4234 0.1449 0.038 Uiso 1 1 calc R . .
C6 C 0.0392(2) 0.26166(14) 0.10961(13) 0.0275(3) Uani 1 1 d . . .
C7 C -0.1207(2) 0.27371(15) 0.09675(14) 0.0303(4) Uani 1 1 d . . .
C8 C -0.4137(2) 0.28527(17) -0.02318(15) 0.0359(4) Uani 1 1 d . . .
H8A H -0.3656 0.3571 -0.0285 0.043 Uiso 1 1 calc R . .
H8B H -0.5194 0.2984 -0.0152 0.043 Uiso 1 1 calc R . .
C9 C -0.3928(2) 0.22247(16) -0.11373(15) 0.0337(4) Uani 1 1 d . . .
H9A H -0.4455 0.2604 -0.1645 0.040 Uiso 1 1 calc R . .
H9B H -0.2878 0.2212 -0.1287 0.040 Uiso 1 1 calc R . .
C10 C 0.3485(3) 0.46410(18) 0.18061(18) 0.0423(5) Uani 1 1 d . . .
H10A H 0.3960 0.4582 0.2415 0.063 Uiso 1 1 calc R . .
H10B H 0.2795 0.5250 0.1806 0.063 Uiso 1 1 calc R . .
H10C H 0.4225 0.4768 0.1337 0.063 Uiso 1 1 calc R . .
C11 C 0.3620(2) 0.06069(15) 0.12664(14) 0.0297(3) Uani 1 1 d . . .
N1 N -0.32731(17) 0.03452(13) -0.09345(12) 0.0284(3) Uani 1 1 d . . .
N2 N -0.20287(16) 0.20634(13) 0.05048(11) 0.0274(3) Uani 1 1 d . . .
O1 O -0.44689(16) 0.11029(12) -0.10694(12) 0.0380(3) Uani 1 1 d . . .
O2 O -0.35651(15) 0.23096(12) 0.05893(10) 0.0326(3) Uani 1 1 d . . .
O3 O 0.04939(14) 0.07090(9) 0.06527(9) 0.0252(2) Uani 1 1 d . . .
O4 O -0.02963(16) 0.15405(12) -0.11831(11) 0.0345(3) Uani 1 1 d D . .
O5 O -0.23660(16) -0.02882(13) 0.10044(11) 0.0344(3) Uani 1 1 d D . .
O6 O 0.0466(3) 0.3800(2) -0.1364(3) 0.1146(13) Uani 1 1 d . A .
O7 O 0.2700(5) 0.4585(3) -0.0864(3) 0.1315(14) Uani 1 1 d . A .
O8 O 0.2176(9) 0.4371(7) -0.2330(3) 0.276(5) Uani 1 1 d . A .
Cl Cl 0.20207(7) 0.38770(5) -0.15114(4) 0.04604(14) Uani 1 1 d . . .
Ni1 Ni -0.14213(2) 0.067152(17) -0.013210(16) 0.02367(7) Uani 1 1 d . . .
O9 O 0.2560(8) 0.2825(6) -0.1128(10) 0.059(3) Uani 0.44(2) 1 d P A 1
O9' O 0.2623(7) 0.2889(8) -0.1734(17) 0.108(5) Uani 0.56(2) 1 d P A 2
H4A H -0.014(3) 0.2237(8) -0.119(2) 0.063(9) Uiso 1 1 d D . .
H4B H 0.052(2) 0.1195(19) -0.126(2) 0.065(10) Uiso 1 1 d D . .
H5A H -0.237(3) 0.003(2) 0.1531(12) 0.061(10) Uiso 1 1 d D . .
H5B H -0.317(2) -0.064(3) 0.089(2) 0.083(13) Uiso 1 1 d D . .
H7 H -0.163(3) 0.335(2) 0.1216(17) 0.031(6) Uiso 1 1 d . . .
H11 H 0.458(3) 0.0711(19) 0.1586(19) 0.036(7) Uiso 1 1 d . . .

loop_
_atom_site_aniso_label
_atom_site_aniso_U_11
_atom_site_aniso_U_22
_atom_site_aniso_U_33
_atom_site_aniso_U_23
_atom_site_aniso_U_13
_atom_site_aniso_U_12
C1 0.0215(7) 0.0256(7) 0.0243(7) -0.0011(5) 0.0010(6) -0.0006(5)
C2 0.0214(7) 0.0288(7) 0.0277(8) -0.0019(6) 0.0009(6) -0.0001(6)
C3 0.0235(8) 0.0336(8) 0.0298(9) -0.0036(6) 0.0011(6) -0.0050(6)
C4 0.0333(9) 0.0286(7) 0.0286(9) -0.0018(6) 0.0016(7) -0.0064(7)
C5 0.0339(9) 0.0255(7) 0.0360(9) -0.0029(6) 0.0014(7) 0.0006(6)
C6 0.0252(8) 0.0257(7) 0.0315(8) -0.0027(6) 0.0001(6) 0.0011(6)
C7 0.0278(9) 0.0274(7) 0.0359(9) -0.0038(6) 0.0017(7) 0.0073(6)
C8 0.0311(9) 0.0333(9) 0.0431(11) 0.0030(7) -0.0012(8) 0.0118(7)
C9 0.0301(9) 0.0339(9) 0.0370(10) 0.0051(7) -0.0022(7) 0.0073(7)
C10 0.0461(13) 0.0321(9) 0.0487(12) -0.0028(8) 0.0010(10) -0.0137(9)
C11 0.0198(8) 0.0341(8) 0.0350(9) -0.0029(7) -0.0036(7) 0.0014(6)
N1 0.0186(6) 0.0305(7) 0.0360(8) -0.0006(6) -0.0025(6) 0.0053(5)
N2 0.0196(6) 0.0296(7) 0.0331(8) 0.0001(5) 0.0027(5) 0.0054(5)
O1 0.0206(6) 0.0323(7) 0.0606(10) -0.0023(6) -0.0084(6) 0.0075(5)
O2 0.0190(6) 0.0424(7) 0.0364(7) 0.0018(5) 0.0031(5) 0.0089(5)
O3 0.0189(5) 0.0238(5) 0.0328(6) -0.0039(4) -0.0019(5) 0.0010(4)
O4 0.0286(7) 0.0341(7) 0.0409(8) 0.0068(6) 0.0040(6) 0.0021(5)
O5 0.0280(7) 0.0358(7) 0.0395(8) 0.0015(6) 0.0062(6) -0.0018(5)
O6 0.0463(13) 0.0501(12) 0.247(4) 0.0010(19) -0.0013(19) 0.0071(10)
O7 0.122(3) 0.123(3) 0.148(3) -0.057(3) -0.026(3) -0.027(2)
O8 0.308(9) 0.435(11) 0.085(3) 0.132(5) 0.002(4) -0.136(7)
Cl 0.0442(3) 0.0436(3) 0.0502(3) 0.0081(2) -0.0048(2) -0.0018(2)
Ni1 0.01746(11) 0.02344(11) 0.03007(13) -0.00154(7) -0.00078(8) 0.00249(7)
O9 0.042(3) 0.048(3) 0.088(6) 0.016(3) -0.013(3) 0.0075(19)
O9' 0.062(3) 0.081(4) 0.183(15) -0.034(6) 0.016(5) 0.021(3)

loop_
_atom_type_symbol
_atom_type_description
_atom_type_scat_dispersion_real
_atom_type_scat_dispersion_imag
_atom_type_scat_source
C C 0.0033 0.0016 'International Tables Vol C Tables 4.2.6.8 and 6.1.1.4'
H H 0.0000 0.0000 'International Tables Vol C Tables 4.2.6.8 and 6.1.1.4'
N N 0.0061 0.0033 'International Tables Vol C Tables 4.2.6.8 and 6.1.1.4'
O O 0.0106 0.0060 'International Tables Vol C Tables 4.2.6.8 and 6.1.1.4'
Cl Cl 0.1484 0.1585 'International Tables Vol C Tables 4.2.6.8 and 6.1.1.4'
Ni Ni 0.3393 1.1124 'International Tables Vol C Tables 4.2.6.8 and 6.1.1.4'

loop_
_geom_angle_atom_site_label_1
_geom_angle_atom_site_label_2
_geom_angle_atom_site_label_3
_geom_angle
_geom_angle_site_symmetry_1
_geom_angle_site_symmetry_3
O3 C1 C2 121.53(15) . .
O3 C1 C6 121.50(15) . .
C2 C1 C6 116.93(15) . .
C3 C2 C1 119.83(16) . .
C3 C2 C11 115.57(16) . .
C1 C2 C11 124.59(16) . .
C4 C3 C2 123.09(17) . .
C4 C3 H3 118.5 . .
C2 C3 H3 118.5 . .
C5 C4 C3 116.79(16) . .
C5 C4 C10 121.56(19) . .
C3 C4 C10 121.64(19) . .
C4 C5 C6 122.54(17) . .
C4 C5 H5 118.7 . .
C6 C5 H5 118.7 . .
C5 C6 C1 120.35(17) . .
C5 C6 C7 115.62(16) . .
C1 C6 C7 123.99(16) . .
N2 C7 C6 124.41(16) . .
N2 C7 H7 118.6(15) . .
C6 C7 H7 116.9(15) . .
O2 C8 C9 114.75(16) . .
O2 C8 H8A 108.6 . .
C9 C8 H8A 108.6 . .
O2 C8 H8B 108.6 . .
C9 C8 H8B 108.6 . .
H8A C8 H8B 107.6 . .
O1 C9 C8 111.54(17) . .
O1 C9 H9A 109.3 . .
C8 C9 H9A 109.3 . .
O1 C9 H9B 109.3 . .
C8 C9 H9B 109.3 . .
H9A C9 H9B 108.0 . .
C4 C10 H10A 109.5 . .
C4 C10 H10B 109.5 . .
H10A C10 H10B 109.5 . .
C4 C10 H10C 109.5 . .
H10A C10 H10C 109.5 . .
H10B C10 H10C 109.5 . .
N1 C11 C2 126.32(17) 3 .
N1 C11 H11 119.7(14) 3 .
C2 C11 H11 113.9(14) . .
C11 N1 O1 110.40(15) 3 .
C11 N1 Ni1 124.84(13) 3 .
O1 N1 Ni1 124.02(12) . .
C7 N2 O2 112.31(15) . .
C7 N2 Ni1 127.76(12) . .
O2 N2 Ni1 119.36(11) . .
N1 O1 C9 110.90(14) . .
N2 O2 C8 111.39(14) . .
C1 O3 Ni1 128.06(11) . 3
C1 O3 Ni1 126.14(11) . .
Ni1 O3 Ni1 97.62(5) 3 .
Ni1 O4 H4A 126(2) . .
Ni1 O4 H4B 106(2) . .
H4A O4 H4B 109.7(16) . .
Ni1 O5 H5A 115(2) . .
Ni1 O5 H5B 117(2) . .
H5A O5 H5B 112.6(17) . .
O8 Cl O9' 98.3(11) . .
O8 Cl O7 104.8(4) . .
O9' Cl O7 121.6(7) . .
O8 Cl O6 106.2(4) . .
O9' Cl O6 112.2(3) . .
O7 Cl O6 111.4(2) . .
O8 Cl O9 133.1(7) . .
O9' Cl O9 35.7(6) . .
O7 Cl O9 98.5(5) . .
O6 Cl O9 102.1(4) . .
N2 Ni1 O3 170.56(6) . 3
N2 Ni1 O3 88.19(6) . .
O3 Ni1 O3 82.38(5) 3 .
N2 Ni1 N1 100.91(6) . .
O3 Ni1 N1 88.53(6) 3 .
O3 Ni1 N1 170.04(6) . .
N2 Ni1 O4 92.39(6) . .
O3 Ni1 O4 86.78(6) 3 .
O3 Ni1 O4 88.00(6) . .
N1 Ni1 O4 95.60(6) . .
N2 Ni1 O5 89.86(6) . .
O3 Ni1 O5 90.12(6) 3 .
O3 Ni1 O5 86.71(6) . .
N1 Ni1 O5 89.24(6) . .
O4 Ni1 O5 174.18(6) . .

loop_
_geom_bond_atom_site_label_1
_geom_bond_atom_site_label_2
_geom_bond_distance
_geom_bond_site_symmetry_2
C1 O3 1.316(2) .
C1 C2 1.414(2) .
C1 C6 1.416(2) .
C2 C3 1.401(2) .
C2 C11 1.448(2) .
C3 C4 1.380(3) .
C3 H3 0.9300 .
C4 C5 1.377(3) .
C4 C10 1.504(3) .
C5 C6 1.402(3) .
C5 H5 0.9300 .
C6 C7 1.451(3) .
C7 N2 1.271(2) .
C7 H7 0.90(2) .
C8 O2 1.424(2) .
C8 C9 1.505(3) .
C8 H8A 0.9700 .
C8 H8B 0.9700 .
C9 O1 1.439(2) .
C9 H9A 0.9700 .
C9 H9B 0.9700 .
C10 H10A 0.9600 .
C10 H10B 0.9600 .
C10 H10C 0.9600 .
C11 N1 1.276(2) 3
C11 H11 0.98(3) .
N1 C11 1.276(2) 3
N1 O1 1.419(2) .
N1 Ni1 2.0370(16) .
N2 O2 1.4180(19) .
N2 Ni1 1.9849(15) .
O3 Ni1 2.0058(12) 3
O3 Ni1 2.0328(13) .
O4 Ni1 2.0951(15) .
O4 H4A 0.850(9) .
O4 H4B 0.853(10) .
O5 Ni1 2.1682(15) .
O5 H5A 0.840(10) .
O5 H5B 0.846(10) .
O6 Cl 1.418(3) .
O7 Cl 1.387(3) .
O8 Cl 1.314(4) .
Cl O9' 1.346(6) .
Cl O9 1.458(5) .
Ni1 O3 2.0058(12) 3

loop_
_geom_hbond_atom_site_label_D
_geom_hbond_atom_site_label_H
_geom_hbond_atom_site_label_A
_geom_hbond_distance_DH
_geom_hbond_distance_HA
_geom_hbond_distance_DA
_geom_hbond_angle_DHA
_geom_hbond_site_symmetry_A
O4 H4A O6 0.850(9) 1.976(12) 2.818(3) 171(3) .
O4 H4B O5 0.853(10) 2.010(14) 2.834(2) 162(3) 3
O5 H5B O1 0.846(10) 2.215(17) 3.009(2) 156(3) 3_455

loop_
_geom_torsion_atom_site_label_1
_geom_torsion_atom_site_label_2
_geom_torsion_atom_site_label_3
_geom_torsion_atom_site_label_4
_geom_torsion
_geom_torsion_site_symmetry_1
_geom_torsion_site_symmetry_4
O3 C1 C2 C3 177.00(16) . .
C6 C1 C2 C3 -5.0(3) . .
O3 C1 C2 C11 -4.1(3) . .
C6 C1 C2 C11 173.92(17) . .
C1 C2 C3 C4 -0.9(3) . .
C11 C2 C3 C4 -179.95(17) . .
C2 C3 C4 C5 5.8(3) . .
C2 C3 C4 C10 -172.98(19) . .
C3 C4 C5 C6 -4.8(3) . .
C10 C4 C5 C6 174.04(19) . .
C4 C5 C6 C1 -1.1(3) . .
C4 C5 C6 C7 176.66(18) . .
O3 C1 C6 C5 -176.00(17) . .
C2 C1 C6 C5 6.0(3) . .
O3 C1 C6 C7 6.4(3) . .
C2 C1 C6 C7 -171.60(17) . .
C5 C6 C7 N2 162.63(19) . .
C1 C6 C7 N2 -19.7(3) . .
O2 C8 C9 O1 51.8(2) . .
C3 C2 C11 N1 -172.2(2) . 3
C1 C2 C11 N1 8.8(3) . 3
C6 C7 N2 O2 172.86(17) . .
C6 C7 N2 Ni1 1.7(3) . .
C11 N1 O1 C9 -152.23(18) 3 .
Ni1 N1 O1 C9 37.2(2) . .
C8 C9 O1 N1 -102.11(18) . .
C7 N2 O2 C8 102.67(19) . .
Ni1 N2 O2 C8 -85.39(17) . .
C9 C8 O2 N2 56.6(2) . .
C2 C1 O3 Ni1 -18.6(2) . 3
C6 C1 O3 Ni1 163.48(13) . 3
C2 C1 O3 Ni1 -159.90(13) . .
C6 C1 O3 Ni1 22.2(2) . .
C7 N2 Ni1 O3 13.9(5) . 3
O2 N2 Ni1 O3 -156.7(3) . 3
C7 N2 Ni1 O3 17.08(17) . .
O2 N2 Ni1 O3 -153.48(12) . .
C7 N2 Ni1 N1 -167.01(17) . .
O2 N2 Ni1 N1 22.43(13) . .
C7 N2 Ni1 O4 -70.84(18) . .
O2 N2 Ni1 O4 118.60(13) . .
C7 N2 Ni1 O5 103.79(18) . .
O2 N2 Ni1 O5 -66.77(13) . .
C1 O3 Ni1 N2 -29.26(14) . .
Ni1 O3 Ni1 N2 -179.47(6) 3 .
C1 O3 Ni1 O3 150.21(17) . 3
Ni1 O3 Ni1 O3 0.0 3 3
C1 O3 Ni1 N1 174.6(3) . .
Ni1 O3 Ni1 N1 24.4(4) 3 .
C1 O3 Ni1 O4 63.19(14) . .
Ni1 O3 Ni1 O4 -87.01(6) 3 .
C1 O3 Ni1 O5 -119.23(14) . .
Ni1 O3 Ni1 O5 90.56(6) 3 .
C11 N1 Ni1 N2 -158.79(17) 3 .
O1 N1 Ni1 N2 10.41(15) . .
C11 N1 Ni1 O3 21.07(17) 3 3
O1 N1 Ni1 O3 -169.73(14) . 3
C11 N1 Ni1 O3 -3.1(4) 3 .
O1 N1 Ni1 O3 166.1(3) . .
C11 N1 Ni1 O4 107.69(17) 3 .
O1 N1 Ni1 O4 -83.12(15) . .
C11 N1 Ni1 O5 -69.07(17) 3 .
O1 N1 Ni1 O5 100.12(15) . .
